data_9003666
loop_
_publ_author_name
'Ellemann-Olesen R'
'Malcherek, T.'

_publ_section_title
;
 Temperature and composition dependence of structural phase transitions in
 Ca(TixZr1-x)OGeO4.
 Sample: Ti50, hi-T titanite structure
;
_journal_name_full 'American Mineralogist'
_journal_page_first 687
_journal_page_last 694
_journal_paper_doi 10.2138/am.2005.1767
_journal_volume 90
_journal_year 2005
_chemical_formula_structural Ca(Ti,Zr)OGeO4
_chemical_formula_sum 'Ca Ge O5 Ti0.507 Zr0.492'
_space_group_IT_number 15
_symmetry_space_group_name_Hall '-A 2ya'
_symmetry_space_group_name_H-M 'A 1 2/a 1'
_cell_angle_alpha 90
_cell_angle_beta 113.351
_cell_angle_gamma 90
_cell_length_a 7.25821
_cell_length_b 9.01791
_cell_length_c 6.72200
_cell_formula_units_Z 4
_cell_volume 403.944
_database_code_amcsd 0003764
_exptl_crystal_density_diffrn 4.306
_cod_original_formula_sum 'Ca Ti.507 Zr.492 Ge O5'
_cod_database_code 9003666
_amcsd_formula_title Ca(Ti,Zr)OGeO4

loop_
_space_group_symop_operation_xyz
x,y,z
x,1/2+y,1/2+z
1/2+x,-y,z
1/2+x,1/2-y,1/2+z
1/2-x,y,-z
1/2-x,1/2+y,1/2-z
-x,-y,-z
-x,1/2-y,1/2-z

loop_
_atom_site_label
_atom_site_fract_x
_atom_site_fract_y
_atom_site_fract_z
_atom_site_occupancy
_atom_site_U_iso_or_equiv
Ca 0.25000 0.67120 0.50000 1.00000 0.01400
Ti 0.50000 0.50000 0.00000 0.50700 0.01000
Zr 0.50000 0.50000 0.00000 0.49200 0.01000
Ge 0.75000 0.68160 0.50000 1.00000 0.01300
O1 0.75000 0.56950 0.00000 1.00000 0.00900
O2 0.91940 0.55390 0.67950 1.00000 0.00900
O3 0.39920 0.72040 0.89660 1.00000 0.00900

loop_
_cod_related_entry_id
_cod_related_entry_database
_cod_related_entry_code
1 AMCSD 0003764
